data_7228410
loop_
_publ_author_name
'Nian, Leyan'
'Huang, Junben'
'Wu, Kui'
'Su, Zhi'
'Yang, Zhihua'
'Pan, Shilie'

_publ_section_title
;
 BaCu2MIVQ4 (MIV = Si, Ge, and Sn; Q = S, Se): synthesis, crystal
 structures, optical performances and theoretical calculations
;
_journal_issue 47
_journal_name_full 'RSC Adv.'
_journal_page_first 29378
_journal_paper_doi 10.1039/C7RA05022D
_journal_volume 7
_journal_year 2017
_chemical_formula_sum 'Ba Cu2 Ge S4'
_chemical_formula_weight 465.25
_space_group_crystal_system trigonal
_space_group_IT_number 152
_space_group_name_Hall 'P 31 2"'
_space_group_name_H-M_alt 'P 31 2 1'
_symmetry_space_group_name_Hall 'P 31 2"'
_symmetry_space_group_name_H-M 'P 31 2 1'
_audit_creation_method SHELXL-2014/7
_audit_update_record
;
2017-03-24 deposited with the CCDC.
2017-06-01 downloaded from the CCDC.
;
_cell_angle_alpha 90
_cell_angle_beta 90
_cell_angle_gamma 120
_cell_formula_units_Z 3
_cell_length_a 6.2092(8)
_cell_length_b 6.2092(8)
_cell_length_c 15.520(4)
_cell_measurement_reflns_used 1368
_cell_measurement_temperature 293(2)
_cell_measurement_theta_max 27.34
_cell_measurement_theta_min 3.79
_cell_volume 518.20(16)
_computing_cell_refinement 'Bruker SMART'
_computing_data_collection 'Bruker SMART'
_computing_data_reduction 'Bruker SAINT'
_computing_molecular_graphics 'Bruker SHELXTL'
_computing_publication_material 'Bruker SHELXTL'
_computing_structure_refinement 'SHELXL-2014/7 (Sheldrick, 2014)'
_computing_structure_solution 'Bruker SHELXTL'
_diffrn_ambient_temperature 293(2)
_diffrn_measured_fraction_theta_full 1.000
_diffrn_measured_fraction_theta_max 1.000
_diffrn_measurement_device_type 'CCD area detector'
_diffrn_measurement_method 'phi and omega scans'
_diffrn_radiation_type MoK\a
_diffrn_radiation_wavelength 0.71073
_diffrn_reflns_av_R_equivalents 0.0333
_diffrn_reflns_av_unetI/netI 0.0306
_diffrn_reflns_Laue_measured_fraction_full 1.000
_diffrn_reflns_Laue_measured_fraction_max 1.000
_diffrn_reflns_limit_h_max 8
_diffrn_reflns_limit_h_min -8
_diffrn_reflns_limit_k_max 4
_diffrn_reflns_limit_k_min -8
_diffrn_reflns_limit_l_max 19
_diffrn_reflns_limit_l_min -20
_diffrn_reflns_number 3149
_diffrn_reflns_point_group_measured_fraction_full 1.000
_diffrn_reflns_point_group_measured_fraction_max 1.000
_diffrn_reflns_theta_full 25.242
_diffrn_reflns_theta_max 27.411
_diffrn_reflns_theta_min 3.789
_diffrn_source 'sealed tube'
_exptl_absorpt_coefficient_mu 17.089
_exptl_absorpt_correction_T_max 0.7455
_exptl_absorpt_correction_T_min 0.5528
_exptl_absorpt_correction_type multi-scan
_exptl_absorpt_process_details SADABS
_exptl_crystal_colour red
_exptl_crystal_density_diffrn 4.473
_exptl_crystal_description block
_exptl_crystal_F_000 630
_exptl_crystal_size_max 0.312
_exptl_crystal_size_mid 0.225
_exptl_crystal_size_min 0.185
_refine_diff_density_max 0.695
_refine_diff_density_min -0.535
_refine_diff_density_rms 0.136
_refine_ls_abs_structure_details
;
 Refined as an inversion twin.
;
_refine_ls_abs_structure_Flack 0.05(3)
_refine_ls_extinction_coef 0.0008(3)
_refine_ls_extinction_expression Fc^*^=kFc[1+0.001xFc^2^\l^3^/sin(2\q)]^-1/4^
_refine_ls_extinction_method 'SHELXL-2014/7 (Sheldrick 2014'
_refine_ls_goodness_of_fit_ref 1.031
_refine_ls_hydrogen_treatment undef
_refine_ls_matrix_type full
_refine_ls_number_parameters 40
_refine_ls_number_reflns 784
_refine_ls_number_restraints 0
_refine_ls_restrained_S_all 1.031
_refine_ls_R_factor_all 0.0214
_refine_ls_R_factor_gt 0.0185
_refine_ls_shift/su_max 0.000
_refine_ls_shift/su_mean 0.000
_refine_ls_structure_factor_coef Fsqd
_refine_ls_weighting_details 'w=1/[\s^2^(Fo^2^)+(0.0124P)^2^] where P=(Fo^2^+2Fc^2^)/3'
_refine_ls_weighting_scheme calc
_refine_ls_wR_factor_gt 0.0366
_refine_ls_wR_factor_ref 0.0373
_reflns_Friedel_coverage 0.587
_reflns_Friedel_fraction_full 1.000
_reflns_Friedel_fraction_max 1.000
_reflns_number_gt 729
_reflns_number_total 784
_reflns_threshold_expression 'I > 2\s(I)'
_cod_data_source_file c7ra05022d2.cif
_cod_data_source_block 22
_cod_original_cell_volume 518.20(19)
_cod_database_code 7228410
_shelx_shelxl_version_number 2014/7
_shelx_space_group_comment
;
The symmetry employed for this shelxl refinement is uniquely defined
by the following loop, which should always be used as a source of
symmetry information in preference to the above space-group names.
They are only intended as comments.
;

loop_
_space_group_symop_operation_xyz
'x, y, z'
'-y, x-y, z+1/3'
'-x+y, -x, z+2/3'
'y, x, -z'
'-x, -x+y, -z+1/3'
'x-y, -y, -z+2/3'

loop_
_atom_site_label
_atom_site_type_symbol
_atom_site_fract_x
_atom_site_fract_y
_atom_site_fract_z
_atom_site_U_iso_or_equiv
_atom_site_adp_type
_atom_site_occupancy
_atom_site_site_symmetry_order
_atom_site_calc_flag
_atom_site_refinement_flags_posn
_atom_site_refinement_flags_adp
_atom_site_refinement_flags_occupancy
Ge1 Ge 0.71419(16) 0.71419(16) 0.0000 0.00870(19) Uani 1 2 d S T P
Cu1 Cu 0.41042(16) 0.07492(15) 0.07655(5) 0.0208(2) Uani 1 1 d . . .
S1 S 0.5178(3) 0.4805(3) 0.11312(9) 0.0110(3) Uani 1 1 d . . .
S2 S 0.7628(3) 1.0930(3) 0.00349(9) 0.0109(3) Uani 1 1 d . . .
Ba1 Ba 0.0000 0.43609(8) 0.1667 0.01174(15) Uani 1 2 d S T P

loop_
_atom_site_aniso_label
_atom_site_aniso_U_11
_atom_site_aniso_U_22
_atom_site_aniso_U_33
_atom_site_aniso_U_23
_atom_site_aniso_U_13
_atom_site_aniso_U_12
Ge1 0.0080(3) 0.0080(3) 0.0102(4) -0.00010(16) 0.00010(16) 0.0040(3)
Cu1 0.0188(5) 0.0166(4) 0.0252(4) -0.0052(4) -0.0026(4) 0.0076(4)
S1 0.0117(8) 0.0108(7) 0.0112(6) 0.0010(5) 0.0018(6) 0.0061(7)
S2 0.0104(8) 0.0078(7) 0.0143(7) -0.0004(6) 0.0009(6) 0.0044(6)
Ba1 0.0091(3) 0.0122(2) 0.0130(2) -0.00077(11) -0.0015(2) 0.00455(14)

loop_
_atom_type_symbol
_atom_type_description
_atom_type_scat_dispersion_real
_atom_type_scat_dispersion_imag
_atom_type_scat_source
Ba Ba -0.3244 2.2819 'International Tables Vol C Tables 4.2.6.8 and 6.1.1.4'
Cu Cu 0.3201 1.2651 'International Tables Vol C Tables 4.2.6.8 and 6.1.1.4'
Ge Ge 0.1547 1.8001 'International Tables Vol C Tables 4.2.6.8 and 6.1.1.4'
S S 0.1246 0.1234 'International Tables Vol C Tables 4.2.6.8 and 6.1.1.4'

loop_
_geom_angle_atom_site_label_1
_geom_angle_atom_site_label_2
_geom_angle_atom_site_label_3
_geom_angle
_geom_angle_site_symmetry_1
_geom_angle_site_symmetry_3
S1 Ge1 S1 105.85(9) 4 .
S1 Ge1 S2 114.46(5) 4 4
S1 Ge1 S2 107.91(6) . 4
S1 Ge1 S2 107.91(6) 4 .
S1 Ge1 S2 114.46(5) . .
S2 Ge1 S2 106.49(9) 4 .
S2 Cu1 S1 134.35(6) 4_445 .
S2 Cu1 S2 99.15(4) 4_445 1_545
S1 Cu1 S2 107.51(6) . 1_545
S2 Cu1 S1 116.81(6) 4_445 5_655
S1 Cu1 S1 95.26(4) . 5_655
S2 Cu1 S1 98.72(6) 1_545 5_655
S2 Cu1 Ba1 158.92(5) 4_445 1_655
S1 Cu1 Ba1 64.30(4) . 1_655
S2 Cu1 Ba1 61.56(4) 1_545 1_655
S1 Cu1 Ba1 62.30(4) 5_655 1_655
S2 Cu1 Ba1 58.08(4) 4_445 1_545
S1 Cu1 Ba1 136.71(5) . 1_545
S2 Cu1 Ba1 110.16(4) 1_545 1_545
S1 Cu1 Ba1 58.83(4) 5_655 1_545
Ba1 Cu1 Ba1 118.02(3) 1_655 1_545
S2 Cu1 Ba1 55.77(4) 4_445 3_554
S1 Cu1 Ba1 111.46(4) . 3_554
S2 Cu1 Ba1 56.60(4) 1_545 3_554
S1 Cu1 Ba1 147.50(5) 5_655 3_554
Ba1 Cu1 Ba1 112.36(2) 1_655 3_554
Ba1 Cu1 Ba1 106.71(2) 1_545 3_554
Ge1 S1 Cu1 106.34(6) . .
Ge1 S1 Cu1 120.35(7) . 5_665
Cu1 S1 Cu1 127.92(7) . 5_665
Ge1 S1 Ba1 117.59(6) . .
Cu1 S1 Ba1 103.77(6) . .
Cu1 S1 Ba1 75.13(4) 5_665 .
Ge1 S1 Ba1 91.70(5) . 1_655
Cu1 S1 Ba1 75.44(5) . 1_655
Cu1 S1 Ba1 81.14(5) 5_665 1_655
Ba1 S1 Ba1 148.87(5) . 1_655
Ge1 S2 Cu1 120.11(7) . 4_665
Ge1 S2 Cu1 108.81(6) . 1_565
Cu1 S2 Cu1 130.10(7) 4_665 1_565
Ge1 S2 Ba1 120.34(6) . 1_665
Cu1 S2 Ba1 86.93(5) 4_665 1_665
Cu1 S2 Ba1 76.19(4) 1_565 1_665
Ge1 S2 Ba1 92.90(5) . 3_564
Cu1 S2 Ba1 84.04(5) 4_665 3_564
Cu1 S2 Ba1 84.34(5) 1_565 3_564
Ba1 S2 Ba1 145.33(5) 1_665 3_564
S2 Ba1 S2 127.65(6) 5_655 1_445
S2 Ba1 S1 87.68(4) 5_655 5
S2 Ba1 S1 70.91(4) 1_445 5
S2 Ba1 S1 70.91(4) 5_655 .
S2 Ba1 S1 87.68(4) 1_445 .
S1 Ba1 S1 130.75(5) 5 .
S2 Ba1 S2 146.90(3) 5_655 4_455
S2 Ba1 S2 69.00(3) 1_445 4_455
S1 Ba1 S2 125.23(4) 5 4_455
S1 Ba1 S2 82.87(4) . 4_455
S2 Ba1 S2 69.00(3) 5_655 2_665
S2 Ba1 S2 146.90(3) 1_445 2_665
S1 Ba1 S2 82.87(4) 5 2_665
S1 Ba1 S2 125.23(4) . 2_665
S2 Ba1 S2 114.17(6) 4_455 2_665
S2 Ba1 S1 73.35(4) 5_655 5_665
S2 Ba1 S1 140.17(4) 1_445 5_665
S1 Ba1 S1 148.87(5) 5 5_665
S1 Ba1 S1 66.34(2) . 5_665
S2 Ba1 S1 77.87(4) 4_455 5_665
S2 Ba1 S1 67.49(4) 2_665 5_665
S2 Ba1 S1 140.17(4) 5_655 1_455
S2 Ba1 S1 73.35(4) 1_445 1_455
S1 Ba1 S1 66.34(2) 5 1_455
S1 Ba1 S1 148.87(5) . 1_455
S2 Ba1 S1 67.49(4) 4_455 1_455
S2 Ba1 S1 77.87(4) 2_665 1_455
S1 Ba1 S1 113.87(5) 5_665 1_455
S2 Ba1 Cu1 129.49(3) 5_655 1_455
S2 Ba1 Cu1 42.26(3) 1_445 1_455
S1 Ba1 Cu1 42.57(3) 5 1_455
S1 Ba1 Cu1 129.64(3) . 1_455
S2 Ba1 Cu1 82.85(3) 4_455 1_455
S2 Ba1 Cu1 104.65(3) 2_665 1_455
S1 Ba1 Cu1 153.13(3) 5_665 1_455
S1 Ba1 Cu1 40.26(3) 1_455 1_455
S2 Ba1 Cu1 42.26(3) 5_655 5_665
S2 Ba1 Cu1 129.49(3) 1_445 5_665
S1 Ba1 Cu1 129.64(3) 5 5_665
S1 Ba1 Cu1 42.57(3) . 5_665
S2 Ba1 Cu1 104.65(3) 4_455 5_665
S2 Ba1 Cu1 82.85(3) 2_665 5_665
S1 Ba1 Cu1 40.26(3) 5_665 5_665
S1 Ba1 Cu1 153.13(3) 1_455 5_665
Cu1 Ba1 Cu1 166.43(3) 1_455 5_665
S2 Ba1 Cu1 112.20(3) 5_655 1_565
S2 Ba1 Cu1 104.79(3) 1_445 1_565
S1 Ba1 Cu1 155.28(3) 5 1_565
S1 Ba1 Cu1 71.92(3) . 1_565
S2 Ba1 Cu1 37.88(3) 4_455 1_565
S2 Ba1 Cu1 90.54(3) 2_665 1_565
S1 Ba1 Cu1 40.04(3) 5_665 1_565
S1 Ba1 Cu1 89.00(3) 1_455 1_565
Cu1 Ba1 Cu1 118.02(3) 1_455 1_565
Cu1 Ba1 Cu1 72.526(17) 5_665 1_565
S2 Ba1 Cu1 104.79(3) 5_655 5_565
S2 Ba1 Cu1 112.20(3) 1_445 5_565
S1 Ba1 Cu1 71.92(3) 5 5_565
S1 Ba1 Cu1 155.28(3) . 5_565
S2 Ba1 Cu1 90.54(3) 4_455 5_565
S2 Ba1 Cu1 37.88(3) 2_665 5_565
S1 Ba1 Cu1 89.00(3) 5_665 5_565
S1 Ba1 Cu1 40.04(3) 1_455 5_565
Cu1 Ba1 Cu1 72.527(17) 1_455 5_565
Cu1 Ba1 Cu1 118.02(3) 5_665 5_565
Cu1 Ba1 Cu1 88.28(3) 1_565 5_565

loop_
_geom_bond_atom_site_label_1
_geom_bond_atom_site_label_2
_geom_bond_distance
_geom_bond_site_symmetry_2
Ge1 S1 2.2147(16) 4
Ge1 S1 2.2147(16) .
Ge1 S2 2.2173(16) 4
Ge1 S2 2.2173(16) .
Cu1 S2 2.3161(17) 4_445
Cu1 S1 2.3300(17) .
Cu1 S2 2.4165(17) 1_545
Cu1 S1 2.4426(17) 5_655
Cu1 Ba1 3.4896(9) 1_655
Cu1 Ba1 3.7518(10) 1_545
Cu1 Ba1 3.8163(13) 3_554
S1 Cu1 2.4427(17) 5_665
S1 Ba1 3.1967(17) .
S1 Ba1 3.2489(17) 1_655
S2 Cu1 2.3162(17) 4_665
S2 Cu1 2.4164(17) 1_565
S2 Ba1 3.1597(16) 1_665
S2 Ba1 3.2016(16) 3_564
Ba1 S2 3.1597(16) 5_655
Ba1 S2 3.1598(16) 1_445
Ba1 S1 3.1967(17) 5
Ba1 S2 3.2016(16) 4_455
Ba1 S2 3.2016(16) 2_665
Ba1 S1 3.2489(17) 5_665
Ba1 S1 3.2489(17) 1_455
Ba1 Cu1 3.4895(9) 1_455
Ba1 Cu1 3.4896(9) 5_665
Ba1 Cu1 3.7518(10) 1_565
Ba1 Cu1 3.7518(10) 5_565
